data_7218751
loop_
_publ_author_name
'Kumar, Rakesh'
'Obrai, Sangeeta'
'Kaur Jassal, Amanpreet'
'Hundal, Maninder Singh'

_publ_section_title
;
 Supramolecular architectures of
 N,N,N&#x2032;,N&#x2032;-tetrakis-(2-hydroxyethyl)ethylenediamine and
 tris(2-hydroxyethyl)amine with La(iii) picrate
;
_journal_issue 103
_journal_name_full 'RSC Adv.'
_journal_page_first 59248
_journal_paper_doi 10.1039/C4RA05835F
_journal_volume 4
_journal_year 2014
_chemical_formula_moiety 'C16 H30 La N5 O13, 2(C6 H2 N3 O7), H2 O, O'
_chemical_formula_sum 'C28 H38 La N11 O29'
_chemical_formula_weight 1131.60
_chemical_name_systematic
; 
 ? 
;
_space_group_IT_number 14
_symmetry_cell_setting monoclinic
_symmetry_space_group_name_Hall '-P 2yn'
_symmetry_space_group_name_H-M 'P 1 21/n 1'
_atom_sites_solution_hydrogens geom
_atom_sites_solution_primary direct
_atom_sites_solution_secondary difmap
_audit_creation_method SHELXL-97
_cell_angle_alpha 90.00
_cell_angle_beta 93.6600(10)
_cell_angle_gamma 90.00
_cell_formula_units_Z 4
_cell_length_a 14.8370(4)
_cell_length_b 17.2880(5)
_cell_length_c 16.7480(5)
_cell_measurement_reflns_used 9352
_cell_measurement_temperature 296(2)
_cell_measurement_theta_max 31.12
_cell_measurement_theta_min 2.65
_cell_volume 4287.1(2)
_computing_cell_refinement 'Bruker SAINT'
_computing_data_collection 'Bruker APEX2'
_computing_data_reduction 'Bruker SAINT'
_computing_molecular_graphics 'Bruker SHELXTL'
_computing_publication_material 'Bruker SHELXTL'
_computing_structure_refinement 'SHELXL-97 (Sheldrick, 2008)'
_computing_structure_solution 'Sir-92 (Altomare et al., 1993)'
_diffrn_ambient_temperature 296(2)
_diffrn_measured_fraction_theta_full 0.997
_diffrn_measured_fraction_theta_max 0.997
_diffrn_measurement_device_type 'Bruker APEX-II CCD'
_diffrn_measurement_method '\f and \w scans'
_diffrn_radiation_monochromator graphite
_diffrn_radiation_source 'fine-focus sealed tube'
_diffrn_radiation_type MoK\a
_diffrn_radiation_wavelength 0.71069
_diffrn_reflns_av_R_equivalents 0.0287
_diffrn_reflns_av_unetI/netI 0.0327
_diffrn_reflns_limit_h_max 21
_diffrn_reflns_limit_h_min -21
_diffrn_reflns_limit_k_max 25
_diffrn_reflns_limit_k_min -23
_diffrn_reflns_limit_l_max 23
_diffrn_reflns_limit_l_min -24
_diffrn_reflns_number 55503
_diffrn_reflns_theta_full 31.65
_diffrn_reflns_theta_max 31.65
_diffrn_reflns_theta_min 1.69
_exptl_absorpt_coefficient_mu 1.111
_exptl_absorpt_correction_T_max 0.7463
_exptl_absorpt_correction_T_min 0.6418
_exptl_absorpt_correction_type multi-scan
_exptl_absorpt_process_details 'SADABS-2008/1 - Bruker AXS area detector scaling and absorption correction'
_exptl_crystal_colour Yellow
_exptl_crystal_density_diffrn 1.753
_exptl_crystal_density_method 'not measured'
_exptl_crystal_description Needle
_exptl_crystal_F_000 2288
_exptl_crystal_size_max 0.12
_exptl_crystal_size_mid 0.10
_exptl_crystal_size_min 0.08
_refine_diff_density_max 1.042
_refine_diff_density_min -0.771
_refine_diff_density_rms 0.089
_refine_ls_extinction_method none
_refine_ls_goodness_of_fit_ref 1.072
_refine_ls_hydrogen_treatment mixed
_refine_ls_matrix_type full
_refine_ls_number_parameters 655
_refine_ls_number_reflns 14413
_refine_ls_number_restraints 35
_refine_ls_restrained_S_all 1.076
_refine_ls_R_factor_all 0.0683
_refine_ls_R_factor_gt 0.0443
_refine_ls_shift/su_max 0.000
_refine_ls_shift/su_mean 0.001
_refine_ls_structure_factor_coef Fsqd
_refine_ls_weighting_details 'calc w=1/[\s^2^(Fo^2^)+(0.0411P)^2^+7.2930P] where P=(Fo^2^+2Fc^2^)/3'
_refine_ls_weighting_scheme calc
_refine_ls_wR_factor_gt 0.1047
_refine_ls_wR_factor_ref 0.1171
_reflns_number_gt 10755
_reflns_number_total 14413
_reflns_threshold_expression >2sigma(I)
_cod_data_source_file c4ra05835f2.cif
_cod_data_source_block 1
_cod_depositor_comments
;
The following automatic conversions were performed:

'_symmetry_cell_setting' value 'Monoclinic' changed to 'monoclinic'
according to
/usr/data/users/saulius/crontab/automatic-downloads/rss-feeds/RSC/lib/dictionaries/cif_core.dic
dictionary named 'cif_core.dic' version 2.4.2 from
2011-04-26.

'_exptl_absorpt_correction_type' value 'Multi-scan'
changed to 'multi-scan' according to
/usr/data/users/saulius/crontab/automatic-downloads/rss-feeds/RSC/lib/dictionaries/cif_core.dic
dictionary named 'cif_core.dic' version 2.4.2 from 2011-04-26.

Automatic conversion script
Id: cif_fix_values 2827 2014-09-09 07:05:25Z andrius 
;
_cod_original_sg_symbol_H-M 'P 21/n'
_cod_database_code 7218751

loop_
_symmetry_equiv_pos_as_xyz
'x, y, z'
'-x+1/2, y+1/2, -z+1/2'
'-x, -y, -z'
'x-1/2, -y-1/2, z-1/2'

loop_
_atom_site_label
_atom_site_type_symbol
_atom_site_fract_x
_atom_site_fract_y
_atom_site_fract_z
_atom_site_U_iso_or_equiv
_atom_site_adp_type
_atom_site_occupancy
_atom_site_symmetry_multiplicity
_atom_site_calc_flag
_atom_site_refinement_flags
_atom_site_disorder_assembly
_atom_site_disorder_group
C1 C 0.6687(3) -0.0245(3) 0.3786(3) 0.0590(11) Uani 1 1 d . . .
H1A H 0.6445 -0.0714 0.3536 0.071 Uiso 1 1 calc R . .
H1B H 0.6311 -0.0103 0.4216 0.071 Uiso 1 1 calc R . .
C2 C 0.7642(3) -0.0377(3) 0.4110(2) 0.0553(10) Uani 1 1 d . . .
H2A H 0.7831 0.0055 0.4451 0.066 Uiso 1 1 calc R . .
H2B H 0.7664 -0.0841 0.4436 0.066 Uiso 1 1 calc R . .
C3 C 0.9533(3) 0.0344(3) 0.4056(2) 0.0535(10) Uani 1 1 d . . .
H3A H 0.9178 0.0553 0.4471 0.064 Uiso 1 1 calc R . .
H3B H 1.0161 0.0329 0.4257 0.064 Uiso 1 1 calc R . .
C4 C 0.9217(2) -0.0450(3) 0.3841(2) 0.0515(9) Uani 1 1 d . . .
H4A H 0.9621 -0.0676 0.3472 0.062 Uiso 1 1 calc R . .
H4B H 0.9242 -0.0767 0.4319 0.062 Uiso 1 1 calc R . .
C5 C 0.8122(3) -0.1207(2) 0.3052(2) 0.0503(9) Uani 1 1 d . . .
H5A H 0.7477 -0.1286 0.2957 0.060 Uiso 1 1 calc R . .
H5B H 0.8358 -0.1623 0.3393 0.060 Uiso 1 1 calc R . .
C6 C 0.8561(3) -0.1238(2) 0.2265(2) 0.0510(9) Uani 1 1 d . . .
H6A H 0.9203 -0.1143 0.2360 0.061 Uiso 1 1 calc R . .
H6B H 0.8487 -0.1754 0.2043 0.061 Uiso 1 1 calc R . .
C7 C 0.6744(3) -0.0338(3) 0.0921(2) 0.0545(10) Uani 1 1 d . . .
H7A H 0.7038 -0.0148 0.0459 0.065 Uiso 1 1 calc R . .
H7B H 0.6156 -0.0539 0.0741 0.065 Uiso 1 1 calc R . .
C8 C 0.7301(3) -0.0961(2) 0.1326(2) 0.0489(9) Uani 1 1 d . . .
H8A H 0.6968 -0.1185 0.1749 0.059 Uiso 1 1 calc R . .
H8B H 0.7406 -0.1366 0.0943 0.059 Uiso 1 1 calc R . .
C9 C 0.9685(2) -0.0220(2) 0.1276(2) 0.0482(9) Uani 1 1 d . . .
H9A H 1.0044 -0.0574 0.1615 0.058 Uiso 1 1 calc R . .
H9B H 1.0020 -0.0096 0.0814 0.058 Uiso 1 1 calc R . .
C10 C 0.8796(3) -0.0587(2) 0.1013(2) 0.0465(8) Uani 1 1 d . . .
H10A H 0.8500 -0.0275 0.0592 0.056 Uiso 1 1 calc R . .
H10B H 0.8908 -0.1094 0.0791 0.056 Uiso 1 1 calc R . .
C11 C 0.9272(2) 0.22516(18) 0.1594(2) 0.0370(7) Uani 1 1 d . . .
C12 C 0.9282(2) 0.20298(19) 0.0775(2) 0.0374(7) Uani 1 1 d . . .
C13 C 0.9925(2) 0.2287(2) 0.0271(2) 0.0398(7) Uani 1 1 d . . .
H15 H 0.9921 0.2112 -0.0254 0.048 Uiso 1 1 calc R . .
C14 C 1.0570(2) 0.2807(2) 0.0561(2) 0.0424(7) Uani 1 1 d . . .
C15 C 1.0580(2) 0.3085(2) 0.1336(2) 0.0451(8) Uani 1 1 d . . .
H13 H 1.1012 0.3443 0.1522 0.054 Uiso 1 1 calc R . .
C16 C 0.9944(2) 0.28224(19) 0.1817(2) 0.0394(7) Uani 1 1 d . A .
C17 C 0.1699(2) 0.15050(19) 0.26104(19) 0.0354(6) Uani 1 1 d . . .
C18 C 0.2247(2) 0.15385(19) 0.19233(19) 0.0360(6) Uani 1 1 d . B .
C19 C 0.3086(2) 0.1867(2) 0.1925(2) 0.0420(7) Uani 1 1 d . . .
H19 H 0.3405 0.1864 0.1465 0.050 Uiso 1 1 calc R . .
C20 C 0.3453(2) 0.2206(2) 0.2621(2) 0.0430(8) Uani 1 1 d . . .
C21 C 0.2986(2) 0.2221(2) 0.3303(2) 0.0430(7) Uani 1 1 d . . .
H21 H 0.3235 0.2459 0.3763 0.052 Uiso 1 1 calc R . .
C22 C 0.2152(2) 0.1882(2) 0.3301(2) 0.0404(7) Uani 1 1 d . C .
C23 C 0.4304(2) 0.0269(2) 0.2626(3) 0.0539(10) Uani 1 1 d . . .
C24 C 0.3907(2) 0.0352(2) 0.3391(3) 0.0506(9) Uani 1 1 d . D .
C25 C 0.3088(2) 0.0063(2) 0.3564(3) 0.0529(9) Uani 1 1 d . . .
H25 H 0.2876 0.0131 0.4070 0.063 Uiso 1 1 calc R . .
C26 C 0.2582(2) -0.0328(2) 0.2987(3) 0.0549(10) Uani 1 1 d . . .
C27 C 0.2881(3) -0.0432(3) 0.2235(3) 0.0609(11) Uani 1 1 d . . .
H27 H 0.2530 -0.0702 0.1849 0.073 Uiso 1 1 calc R . .
C28 C 0.3705(3) -0.0133(3) 0.2059(3) 0.0557(10) Uani 1 1 d . . .
N1 N 0.82836(18) -0.04609(18) 0.34680(16) 0.0384(6) Uani 1 1 d . . .
N2 N 0.81831(18) -0.06708(16) 0.16721(16) 0.0368(6) Uani 1 1 d . . .
N3 N 0.8622(2) 0.14910(18) 0.04281(19) 0.0447(7) Uani 1 1 d . . .
N4 N 1.1262(2) 0.3056(2) 0.0050(2) 0.0527(8) Uani 1 1 d . . .
N5 N 0.9974(2) 0.3113(2) 0.2630(2) 0.0539(8) Uani 1 1 d D . .
N6 N 0.1915(2) 0.1183(2) 0.11799(18) 0.0504(8) Uani 1 1 d D . .
N7 N 0.4368(2) 0.2508(2) 0.2645(2) 0.0528(8) Uani 1 1 d . . .
N8 N 0.1730(2) 0.1905(2) 0.40615(19) 0.0566(9) Uani 1 1 d D . .
N9 N 0.4372(3) 0.0779(2) 0.4044(3) 0.0690(11) Uani 1 1 d D . .
N10 N 0.1710(3) -0.0645(3) 0.3182(4) 0.0791(14) Uani 1 1 d . . .
N11 N 0.3972(4) -0.0235(4) 0.1238(3) 0.0900(15) Uani 1 1 d . . .
O1 O 0.66926(16) 0.03576(19) 0.32169(17) 0.0587(8) Uani 1 1 d D . .
H1 H 0.6169(14) 0.0390(14) 0.3070(15) 0.070 Uiso 1 1 d D . .
O2 O 0.94397(16) 0.08223(18) 0.33607(15) 0.0501(6) Uani 1 1 d D . .
H2 H 0.987(2) 0.108(2) 0.327(3) 0.060 Uiso 1 1 d D . .
O3 O 0.66476(18) 0.02739(19) 0.1481(2) 0.0598(7) Uani 1 1 d D . .
H3 H 0.6124(17) 0.034(3) 0.161(3) 0.072 Uiso 1 1 d D . .
O4 O 0.95053(15) 0.04665(15) 0.17073(15) 0.0406(5) Uani 1 1 d D . .
H4 H 0.9983(16) 0.0602(12) 0.192(2) 0.049 Uiso 1 1 d D . .
O5 O 0.87562(17) 0.19946(14) 0.21031(15) 0.0475(6) Uani 1 1 d . . .
O6 O 0.80132(17) 0.12427(18) 0.08356(16) 0.0535(7) Uani 1 1 d . . .
O7 O 0.8670(2) 0.1290(2) -0.02638(19) 0.0754(10) Uani 1 1 d . . .
O8 O 1.1312(2) 0.27440(19) -0.05985(18) 0.0634(8) Uani 1 1 d . . .
O9 O 1.1771(2) 0.3573(2) 0.0286(2) 0.0846(11) Uani 1 1 d . . .
O10 O 0.9599(5) 0.3759(5) 0.2720(4) 0.0781(6) Uani 0.529(6) 1 d PD A 1
O10' O 0.9338(5) 0.3253(5) 0.2954(4) 0.0781(6) Uani 0.471(6) 1 d PD A 2
O11 O 1.0754(4) 0.3102(4) 0.2998(3) 0.0781(6) Uani 0.611(5) 1 d PD A 1
O11' O 1.0116(6) 0.2734(6) 0.3207(5) 0.0781(6) Uani 0.389(5) 1 d PD A 2
O12 O 0.09362(16) 0.11998(17) 0.25981(15) 0.0488(6) Uani 1 1 d . . .
O13 O 0.1143(6) 0.0995(8) 0.1039(5) 0.0781(6) Uani 0.522(14) 1 d PD B 1
O13' O 0.1417(8) 0.0657(8) 0.1173(5) 0.0781(6) Uani 0.478(14) 1 d PD B 2
O14 O 0.2181(4) 0.1522(4) 0.0563(3) 0.0781(6) Uani 0.588(6) 1 d PD B 1
O14' O 0.2484(6) 0.0912(6) 0.0722(5) 0.0781(6) Uani 0.412(6) 1 d PD B 2
O15 O 0.4762(2) 0.2501(2) 0.2028(2) 0.0789(11) Uani 1 1 d . . .
O16 O 0.4694(2) 0.2758(3) 0.3276(2) 0.0884(12) Uani 1 1 d . . .
O17 O 0.1978(12) 0.2442(15) 0.4509(11) 0.0781(6) Uani 0.42(4) 1 d PD C 1
O17' O 0.2113(8) 0.2205(12) 0.4655(7) 0.0781(6) Uani 0.58(4) 1 d PD C 2
O18 O 0.0953(9) 0.1685(11) 0.4140(6) 0.0781(6) Uani 0.43(2) 1 d PD C 1
O18' O 0.1201(8) 0.1397(8) 0.4178(4) 0.0781(6) Uani 0.57(2) 1 d PD C 2
O19 O 0.5062(2) 0.0524(2) 0.2475(2) 0.0796(11) Uani 1 1 d . . .
O20 O 0.3914(3) 0.1072(3) 0.4584(3) 0.0781(6) Uani 0.782(6) 1 d PD D 1
O20' O 0.4540(11) 0.0515(10) 0.4666(8) 0.0781(6) Uani 0.218(6) 1 d PD D 2
O21 O 0.5163(5) 0.0779(6) 0.4196(5) 0.0781(6) Uani 0.492(8) 1 d PD D 1
O21' O 0.5093(5) 0.1100(6) 0.3815(5) 0.0781(6) Uani 0.508(8) 1 d PD D 2
O22 O 0.1485(3) -0.0561(3) 0.3872(3) 0.1102(16) Uani 1 1 d . . .
O23 O 0.1260(3) -0.0960(3) 0.2643(4) 0.1148(17) Uani 1 1 d . . .
O24 O 0.3612(5) -0.0754(4) 0.0836(3) 0.156(3) Uani 1 1 d . . .
O25 O 0.4527(4) 0.0155(5) 0.0972(3) 0.167(3) Uani 1 1 d . . .
O1W O 0.6665(2) 0.1738(2) 0.2156(2) 0.0673(9) Uani 1 1 d D . .
H11W H 0.653(3) 0.184(3) 0.1693(12) 0.081 Uiso 1 1 d D . .
H12W H 0.637(3) 0.181(3) 0.2535(18) 0.081 Uiso 1 1 d D . .
O2W O 0.7876(2) 0.1617(2) 0.3652(2) 0.0762(11) Uani 1 1 d D . .
H21W H 0.830(2) 0.187(3) 0.396(3) 0.091 Uiso 1 1 d D . .
H22W H 0.7366(14) 0.171(3) 0.377(3) 0.091 Uiso 1 1 d D . .
O3W O 0.5838(5) 0.1803(4) 0.0589(4) 0.167(3) Uani 1 1 d D . .
H31W H 0.536(4) 0.197(4) 0.030(6) 0.201 Uiso 1 1 d D . .
H32W H 0.574(6) 0.134(2) 0.077(4) 0.201 Uiso 1 1 d D . .
O4W O 0.4056(9) 0.2762(9) 0.0047(9) 0.169(4) Uani 0.618(13) 1 d P E 1
O4W' O 0.4055(16) 0.2533(16) -0.0521(15) 0.169(4) Uani 0.382(13) 1 d P E 2
La1 La 0.800356(11) 0.078122(10) 0.240044(10) 0.03007(5) Uani 1 1 d . . .

loop_
_atom_site_aniso_label
_atom_site_aniso_U_11
_atom_site_aniso_U_22
_atom_site_aniso_U_33
_atom_site_aniso_U_23
_atom_site_aniso_U_13
_atom_site_aniso_U_12
C1 0.047(2) 0.067(3) 0.066(3) 0.016(2) 0.0247(19) -0.0063(19)
C2 0.056(2) 0.072(3) 0.0399(19) 0.0150(18) 0.0172(16) 0.000(2)
C3 0.0461(19) 0.079(3) 0.0351(18) 0.0066(18) -0.0024(14) -0.0103(19)
C4 0.0409(18) 0.068(3) 0.044(2) 0.0117(18) -0.0048(15) 0.0039(17)
C5 0.063(2) 0.0399(19) 0.047(2) 0.0084(16) 0.0006(17) -0.0053(17)
C6 0.068(2) 0.0363(18) 0.049(2) -0.0021(15) 0.0028(18) 0.0088(17)
C7 0.0461(19) 0.072(3) 0.044(2) -0.0049(19) -0.0041(16) -0.0099(19)
C8 0.0462(19) 0.048(2) 0.053(2) -0.0093(16) 0.0022(16) -0.0146(15)
C9 0.0416(17) 0.052(2) 0.052(2) -0.0148(17) 0.0154(15) 0.0026(15)
C10 0.0494(19) 0.051(2) 0.0406(18) -0.0167(15) 0.0128(15) -0.0047(15)
C11 0.0347(14) 0.0305(15) 0.0470(18) 0.0048(13) 0.0129(13) 0.0022(12)
C12 0.0352(15) 0.0353(16) 0.0423(17) 0.0048(13) 0.0078(12) -0.0032(12)
C13 0.0409(16) 0.0378(17) 0.0417(17) 0.0069(14) 0.0114(13) -0.0014(13)
C14 0.0367(15) 0.0451(19) 0.0470(19) 0.0091(15) 0.0144(13) -0.0040(14)
C15 0.0441(18) 0.0354(17) 0.057(2) 0.0019(15) 0.0100(15) -0.0070(14)
C16 0.0419(16) 0.0312(16) 0.0458(18) 0.0002(13) 0.0094(14) 0.0000(13)
C17 0.0313(13) 0.0360(16) 0.0389(16) 0.0007(13) 0.0034(11) -0.0021(12)
C18 0.0305(14) 0.0402(17) 0.0376(16) -0.0014(13) 0.0038(11) 0.0000(12)
C19 0.0324(15) 0.0467(19) 0.0477(19) 0.0013(15) 0.0093(13) -0.0007(13)
C20 0.0324(15) 0.0379(17) 0.059(2) 0.0005(15) 0.0026(14) -0.0067(13)
C21 0.0400(16) 0.0391(18) 0.0489(19) -0.0042(15) -0.0043(14) -0.0045(14)
C22 0.0367(15) 0.0439(18) 0.0407(17) -0.0012(14) 0.0029(13) -0.0030(13)
C23 0.0344(16) 0.058(2) 0.069(3) 0.020(2) 0.0024(16) 0.0029(16)
C24 0.0367(17) 0.046(2) 0.069(3) 0.0082(18) -0.0027(16) -0.0020(15)
C25 0.0392(18) 0.049(2) 0.071(3) 0.0093(19) 0.0094(17) 0.0004(16)
C26 0.0313(16) 0.043(2) 0.090(3) 0.012(2) 0.0015(18) 0.0001(14)
C27 0.049(2) 0.044(2) 0.087(3) 0.001(2) -0.018(2) 0.0047(17)
C28 0.046(2) 0.055(2) 0.065(3) 0.009(2) -0.0009(18) 0.0115(17)
N1 0.0343(13) 0.0470(16) 0.0343(13) 0.0066(12) 0.0047(10) 0.0007(11)
N2 0.0369(13) 0.0377(15) 0.0362(13) -0.0050(11) 0.0041(10) -0.0012(11)
N3 0.0411(15) 0.0471(17) 0.0460(17) 0.0068(13) 0.0047(12) -0.0084(13)
N4 0.0447(16) 0.056(2) 0.060(2) 0.0079(16) 0.0195(14) -0.0103(14)
N5 0.063(2) 0.0453(18) 0.055(2) -0.0091(15) 0.0153(16) -0.0096(15)
N6 0.0361(14) 0.075(2) 0.0404(16) -0.0090(15) 0.0059(12) -0.0064(15)
N7 0.0363(15) 0.0501(19) 0.072(2) 0.0021(16) 0.0016(15) -0.0090(13)
N8 0.0499(18) 0.078(2) 0.0421(17) -0.0075(17) 0.0051(14) -0.0142(17)
N9 0.057(2) 0.063(2) 0.085(3) 0.004(2) -0.008(2) -0.0086(19)
N10 0.0387(18) 0.069(3) 0.129(4) 0.021(3) 0.000(2) -0.0076(17)
N11 0.073(3) 0.127(5) 0.070(3) -0.001(3) -0.001(2) 0.022(3)
O1 0.0300(11) 0.087(2) 0.0603(17) 0.0262(15) 0.0132(11) -0.0031(13)
O2 0.0366(12) 0.079(2) 0.0342(12) 0.0099(13) 0.0030(9) -0.0155(12)
O3 0.0395(13) 0.0654(19) 0.073(2) -0.0121(15) -0.0040(13) 0.0017(13)
O4 0.0319(11) 0.0457(13) 0.0449(13) -0.0122(11) 0.0080(9) -0.0005(10)
O5 0.0533(14) 0.0425(13) 0.0495(14) -0.0004(11) 0.0247(11) -0.0088(11)
O6 0.0377(12) 0.0694(18) 0.0537(15) 0.0112(14) 0.0045(11) -0.0146(12)
O7 0.081(2) 0.094(3) 0.0525(18) -0.0135(17) 0.0150(16) -0.0400(19)
O8 0.0598(17) 0.075(2) 0.0587(17) 0.0032(15) 0.0280(14) -0.0134(15)
O9 0.078(2) 0.090(3) 0.090(3) -0.010(2) 0.0355(19) -0.047(2)
O10 0.0741(12) 0.1039(18) 0.0572(10) -0.0226(11) 0.0124(9) -0.0172(11)
O10' 0.0741(12) 0.1039(18) 0.0572(10) -0.0226(11) 0.0124(9) -0.0172(11)
O11 0.0741(12) 0.1039(18) 0.0572(10) -0.0226(11) 0.0124(9) -0.0172(11)
O11' 0.0741(12) 0.1039(18) 0.0572(10) -0.0226(11) 0.0124(9) -0.0172(11)
O12 0.0346(11) 0.0690(18) 0.0436(13) -0.0101(12) 0.0076(10) -0.0152(12)
O13 0.0741(12) 0.1039(18) 0.0572(10) -0.0226(11) 0.0124(9) -0.0172(11)
O13' 0.0741(12) 0.1039(18) 0.0572(10) -0.0226(11) 0.0124(9) -0.0172(11)
O14 0.0741(12) 0.1039(18) 0.0572(10) -0.0226(11) 0.0124(9) -0.0172(11)
O14' 0.0741(12) 0.1039(18) 0.0572(10) -0.0226(11) 0.0124(9) -0.0172(11)
O15 0.0461(16) 0.089(3) 0.105(3) -0.026(2) 0.0281(17) -0.0207(16)
O16 0.067(2) 0.126(3) 0.069(2) 0.017(2) -0.0197(17) -0.053(2)
O17 0.0741(12) 0.1039(18) 0.0572(10) -0.0226(11) 0.0124(9) -0.0172(11)
O17' 0.0741(12) 0.1039(18) 0.0572(10) -0.0226(11) 0.0124(9) -0.0172(11)
O18 0.0741(12) 0.1039(18) 0.0572(10) -0.0226(11) 0.0124(9) -0.0172(11)
O18' 0.0741(12) 0.1039(18) 0.0572(10) -0.0226(11) 0.0124(9) -0.0172(11)
O19 0.0401(15) 0.112(3) 0.087(2) 0.037(2) 0.0060(15) -0.0119(17)
O20 0.0741(12) 0.1039(18) 0.0572(10) -0.0226(11) 0.0124(9) -0.0172(11)
O20' 0.0741(12) 0.1039(18) 0.0572(10) -0.0226(11) 0.0124(9) -0.0172(11)
O21 0.0741(12) 0.1039(18) 0.0572(10) -0.0226(11) 0.0124(9) -0.0172(11)
O21' 0.0741(12) 0.1039(18) 0.0572(10) -0.0226(11) 0.0124(9) -0.0172(11)
O22 0.049(2) 0.147(4) 0.138(4) 0.032(3) 0.030(2) -0.010(2)
O23 0.058(2) 0.096(3) 0.187(5) 0.006(3) -0.022(3) -0.033(2)
O24 0.224(8) 0.155(6) 0.087(4) -0.035(4) -0.006(4) 0.009(5)
O25 0.114(4) 0.301(10) 0.090(4) 0.000(5) 0.033(3) -0.035(5)
O1W 0.0508(16) 0.0542(18) 0.098(3) 0.0046(19) 0.0158(17) 0.0138(14)
O2W 0.0545(17) 0.100(3) 0.078(2) -0.0491(19) 0.0335(16) -0.0129(18)
O3W 0.203(7) 0.185(6) 0.122(5) 0.033(4) 0.074(5) 0.064(6)
O4W 0.170(7) 0.199(11) 0.136(10) 0.015(10) 0.004(10) -0.008(7)
O4W' 0.170(7) 0.199(11) 0.136(10) 0.015(10) 0.004(10) -0.008(7)
La1 0.02649(8) 0.03335(9) 0.03136(8) 0.00102(7) 0.00951(5) -0.00160(7)

loop_
_atom_type_symbol
_atom_type_description
_atom_type_scat_dispersion_real
_atom_type_scat_dispersion_imag
_atom_type_scat_source
C C 0.0033 0.0016 'International Tables Vol C Tables 4.2.6.8 and 6.1.1.4'
H H 0.0000 0.0000 'International Tables Vol C Tables 4.2.6.8 and 6.1.1.4'
N N 0.0061 0.0033 'International Tables Vol C Tables 4.2.6.8 and 6.1.1.4'
O O 0.0106 0.0060 'International Tables Vol C Tables 4.2.6.8 and 6.1.1.4'
La La -0.2871 2.4523 'International Tables Vol C Tables 4.2.6.8 and 6.1.1.4'

loop_
_geom_angle_atom_site_label_1
_geom_angle_atom_site_label_2
_geom_angle_atom_site_label_3
_geom_angle
O1 C1 C2 108.0(3)
O1 C1 H1A 110.1
C2 C1 H1A 110.1
O1 C1 H1B 110.1
C2 C1 H1B 110.1
H1A C1 H1B 108.4
N1 C2 C1 112.7(3)
N1 C2 H2A 109.0
C1 C2 H2A 109.0
N1 C2 H2B 109.0
C1 C2 H2B 109.0
H2A C2 H2B 107.8
O2 C3 C4 109.0(3)
O2 C3 H3A 109.9
C4 C3 H3A 109.9
O2 C3 H3B 109.9
C4 C3 H3B 109.9
H3A C3 H3B 108.3
N1 C4 C3 112.7(3)
N1 C4 H4A 109.1
C3 C4 H4A 109.1
N1 C4 H4B 109.1
C3 C4 H4B 109.1
H4A C4 H4B 107.8
N1 C5 C6 112.2(3)
N1 C5 H5A 109.2
C6 C5 H5A 109.2
N1 C5 H5B 109.2
C6 C5 H5B 109.2
H5A C5 H5B 107.9
N2 C6 C5 113.4(3)
N2 C6 H6A 108.9
C5 C6 H6A 108.9
N2 C6 H6B 108.9
C5 C6 H6B 108.9
H6A C6 H6B 107.7
O3 C7 C8 108.2(3)
O3 C7 H7A 110.1
C8 C7 H7A 110.1
O3 C7 H7B 110.1
C8 C7 H7B 110.1
H7A C7 H7B 108.4
N2 C8 C7 112.5(3)
N2 C8 H8A 109.1
C7 C8 H8A 109.1
N2 C8 H8B 109.1
C7 C8 H8B 109.1
H8A C8 H8B 107.8
O4 C9 C10 108.2(3)
O4 C9 H9A 110.1
C10 C9 H9A 110.1
O4 C9 H9B 110.1
C10 C9 H9B 110.1
H9A C9 H9B 108.4
N2 C10 C9 113.0(3)
N2 C10 H10A 109.0
C9 C10 H10A 109.0
N2 C10 H10B 109.0
C9 C10 H10B 109.0
H10A C10 H10B 107.8
O5 C11 C12 126.8(3)
O5 C11 C16 120.6(3)
C12 C11 C16 112.6(3)
C13 C12 C11 123.3(3)
C13 C12 N3 115.9(3)
C11 C12 N3 120.8(3)
C14 C13 C12 118.9(3)
C14 C13 H15 120.5
C12 C13 H15 120.5
C13 C14 C15 121.6(3)
C13 C14 N4 119.2(3)
C15 C14 N4 119.2(3)
C16 C15 C14 118.3(3)
C16 C15 H13 120.8
C14 C15 H13 120.8
C15 C16 C11 125.0(3)
C15 C16 N5 117.5(3)
C11 C16 N5 117.4(3)
O12 C17 C18 123.8(3)
O12 C17 C22 125.1(3)
C18 C17 C22 111.0(3)
C19 C18 N6 116.0(3)
C19 C18 C17 124.8(3)
N6 C18 C17 119.2(3)
C18 C19 C20 119.1(3)
C18 C19 H19 120.5
C20 C19 H19 120.5
C21 C20 C19 121.0(3)
C21 C20 N7 119.4(3)
C19 C20 N7 119.5(3)
C22 C21 C20 119.7(3)
C22 C21 H21 120.2
C20 C21 H21 120.2
C21 C22 C17 124.4(3)
C21 C22 N8 115.3(3)
C17 C22 N8 120.3(3)
O19 C23 C28 124.4(4)
O19 C23 C24 124.4(4)
C28 C23 C24 111.2(3)
C25 C24 C23 124.7(4)
C25 C24 N9 114.4(4)
C23 C24 N9 120.9(3)
C24 C25 C26 119.3(4)
C24 C25 H25 120.4
C26 C25 H25 120.4
C25 C26 C27 121.2(4)
C25 C26 N10 118.9(5)
C27 C26 N10 119.9(4)
C26 C27 C28 119.5(4)
C26 C27 H27 120.3
C28 C27 H27 120.3
C27 C28 C23 124.0(4)
C27 C28 N11 117.0(5)
C23 C28 N11 119.0(4)
C5 N1 C4 109.2(3)
C5 N1 C2 109.5(3)
C4 N1 C2 108.6(3)
C5 N1 La1 110.7(2)
C4 N1 La1 110.8(2)
C2 N1 La1 108.1(2)
C6 N2 C10 109.9(3)
C6 N2 C8 108.9(3)
C10 N2 C8 108.0(3)
C6 N2 La1 110.1(2)
C10 N2 La1 108.4(2)
C8 N2 La1 111.4(2)
O7 N3 O6 120.9(3)
O7 N3 C12 119.1(3)
O6 N3 C12 119.9(3)
O8 N4 O9 122.8(3)
O8 N4 C14 118.9(3)
O9 N4 C14 118.3(4)
O10' N5 O11' 80.7(7)
O10' N5 O10 51.1(5)
O11' N5 O10 116.9(6)
O10' N5 O11 121.6(5)
O11' N5 O11 59.0(5)
O10 N5 O11 110.4(5)
O10' N5 C16 122.8(5)
O11' N5 C16 125.0(5)
O10 N5 C16 115.5(4)
O11 N5 C16 114.9(4)
O13' N6 O14' 98.7(7)
O13 N6 O14' 116.5(6)
O13' N6 O14 125.3(6)
O13 N6 O14 107.8(6)
O14' N6 O14 54.8(5)
O13' N6 C18 121.2(5)
O13 N6 C18 123.5(4)
O14' N6 C18 118.4(5)
O14 N6 C18 113.4(4)
O16 N7 O15 123.6(3)
O16 N7 C20 118.2(3)
O15 N7 C20 118.1(3)
O18' N8 O17' 116.8(8)
O18 N8 O17' 115.7(6)
O18' N8 O17 128.6(9)
O18 N8 O17 114.5(9)
O18' N8 C22 116.4(5)
O18 N8 C22 123.0(5)
O17' N8 C22 121.1(5)
O17 N8 C22 115.0(8)
O20' N9 O21 69.6(9)
O20' N9 O20 66.9(9)
O21 N9 O20 114.5(5)
O20' N9 O21' 107.8(10)
O20 N9 O21' 122.2(5)
O20' N9 C24 123.1(9)
O21 N9 C24 125.2(5)
O20 N9 C24 119.1(4)
O21' N9 C24 111.0(5)
O23 N10 O22 125.4(5)
O23 N10 C26 117.0(5)
O22 N10 C26 117.6(5)
O25 N11 O24 120.3(7)
O25 N11 C28 121.7(6)
O24 N11 C28 118.0(6)
C1 O1 La1 127.6(2)
C1 O1 H1 102.2(13)
La1 O1 H1 124.8(15)
C3 O2 La1 121.6(2)
C3 O2 H2 117(3)
La1 O2 H2 121(3)
C7 O3 La1 122.1(2)
C7 O3 H3 114(4)
La1 O3 H3 120(4)
C9 O4 La1 125.94(19)
C9 O4 H4 106.1(17)
La1 O4 H4 119(3)
C11 O5 La1 138.2(2)
N3 O6 La1 132.4(2)
N5 O10' O11' 50.6(5)
N5 O11' O10' 48.8(5)
La1 O1W H11W 115(4)
La1 O1W H12W 115(4)
H11W O1W H12W 128(4)
La1 O2W H21W 131(3)
La1 O2W H22W 115(3)
H21W O2W H22W 113(3)
H31W O3W H32W 110(7)
O5 La1 O1 136.78(10)
O5 La1 O2W 74.98(10)
O1 La1 O2W 68.02(11)
O5 La1 O2 74.58(9)
O1 La1 O2 107.46(8)
O2W La1 O2 64.97(10)
O5 La1 O1W 77.05(10)
O1 La1 O1W 70.50(10)
O2W La1 O1W 70.99(13)
O2 La1 O1W 132.21(11)
O5 La1 O3 120.94(10)
O1 La1 O3 68.56(10)
O2W La1 O3 125.36(10)
O2 La1 O3 161.91(10)
O1W La1 O3 64.36(11)
O5 La1 O4 71.15(8)
O1 La1 O4 150.56(10)
O2W La1 O4 125.83(9)
O2 La1 O4 66.01(8)
O1W La1 O4 136.22(10)
O3 La1 O4 108.23(9)
O5 La1 O6 61.62(9)
O1 La1 O6 130.23(8)
O2W La1 O6 128.54(12)
O2 La1 O6 122.15(7)
O1W La1 O6 73.41(10)
O3 La1 O6 65.40(9)
O4 La1 O6 65.32(8)
O5 La1 N1 137.35(9)
O1 La1 N1 61.76(8)
O2W La1 N1 85.77(12)
O2 La1 N1 62.79(8)
O1W La1 N1 131.91(9)
O3 La1 N1 101.32(10)
O4 La1 N1 91.59(8)
O6 La1 N1 145.28(9)
O5 La1 N2 128.41(8)
O1 La1 N2 94.17(10)
O2W La1 N2 150.75(12)
O2 La1 N2 101.37(9)
O1W La1 N2 126.37(10)
O3 La1 N2 62.23(9)
O4 La1 N2 61.19(8)
O6 La1 N2 80.71(9)
N1 La1 N2 65.11(8)

loop_
_geom_bond_atom_site_label_1
_geom_bond_atom_site_label_2
_geom_bond_distance
C1 O1 1.412(5)
C1 C2 1.502(6)
C1 H1A 0.9700
C1 H1B 0.9700
C2 N1 1.487(4)
C2 H2A 0.9700
C2 H2B 0.9700
C3 O2 1.427(5)
C3 C4 1.488(6)
C3 H3A 0.9700
C3 H3B 0.9700
C4 N1 1.482(4)
C4 H4A 0.9700
C4 H4B 0.9700
C5 N1 1.478(5)
C5 C6 1.508(5)
C5 H5A 0.9700
C5 H5B 0.9700
C6 N2 1.480(5)
C6 H6A 0.9700
C6 H6B 0.9700
C7 O3 1.427(5)
C7 C8 1.493(6)
C7 H7A 0.9700
C7 H7B 0.9700
C8 N2 1.484(4)
C8 H8A 0.9700
C8 H8B 0.9700
C9 O4 1.423(4)
C9 C10 1.505(5)
C9 H9A 0.9700
C9 H9B 0.9700
C10 N2 1.482(4)
C10 H10A 0.9700
C10 H10B 0.9700
C11 O5 1.262(4)
C11 C12 1.426(5)
C11 C16 1.436(5)
C12 C13 1.387(4)
C12 N3 1.446(4)
C13 C14 1.379(5)
C13 H15 0.9300
C14 C15 1.382(5)
C14 N4 1.444(4)
C15 C16 1.357(5)
C15 H13 0.9300
C16 N5 1.450(5)
C17 O12 1.248(4)
C17 C18 1.452(4)
C17 C22 1.455(5)
C18 C19 1.368(4)
C18 N6 1.446(4)
C19 C20 1.385(5)
C19 H19 0.9300
C20 C21 1.373(5)
C20 N7 1.452(4)
C21 C22 1.368(5)
C21 H21 0.9300
C22 N8 1.456(5)
C23 O19 1.249(4)
C23 C28 1.438(6)
C23 C24 1.452(6)
C24 C25 1.361(5)
C24 N9 1.457(6)
C25 C26 1.364(6)
C25 H25 0.9300
C26 C27 1.373(6)
C26 N10 1.460(5)
C27 C28 1.377(6)
C27 H27 0.9300
C28 N11 1.465(7)
N1 La1 2.808(3)
N2 La1 2.811(3)
N3 O7 1.216(4)
N3 O6 1.242(4)
N4 O8 1.219(4)
N4 O9 1.220(4)
N5 O10' 1.144(7)
N5 O11' 1.175(9)
N5 O10 1.261(8)
N5 O11 1.276(6)
N6 O13' 1.172(9)
N6 O13 1.200(8)
N6 O14' 1.265(8)
N6 O14 1.273(7)
N7 O16 1.214(5)
N7 O15 1.220(5)
N8 O18' 1.201(8)
N8 O18 1.227(10)
N8 O17' 1.229(8)
N8 O17 1.235(11)
N9 O20' 1.149(14)
N9 O21 1.186(8)
N9 O20 1.271(6)
N9 O21' 1.285(8)
N10 O23 1.216(7)
N10 O22 1.231(7)
N11 O25 1.174(8)
N11 O24 1.223(8)
O1 La1 2.555(2)
O1 H1 0.802(19)
O2 La1 2.587(2)
O2 H2 0.801(19)
O3 La1 2.606(3)
O3 H3 0.826(19)
O4 La1 2.634(2)
O4 H4 0.807(18)
O5 La1 2.443(2)
O6 La1 2.740(3)
O10' O11' 1.502(13)
O1W La1 2.597(3)
O1W H11W 0.807(18)
O1W H12W 0.80(4)
O2W La1 2.563(3)
O2W H21W 0.90(4)
O2W H22W 0.810(19)
O3W H31W 0.88(7)
O3W H32W 0.87(2)

loop_
_geom_torsion_atom_site_label_1
_geom_torsion_atom_site_label_2
_geom_torsion_atom_site_label_3
_geom_torsion_atom_site_label_4
_geom_torsion
O1 C1 C2 N1 -49.7(5)
O2 C3 C4 N1 -55.0(4)
N1 C5 C6 N2 -64.3(4)
O3 C7 C8 N2 -55.1(4)
O4 C9 C10 N2 -50.0(4)
O5 C11 C12 C13 -173.9(3)
C16 C11 C12 C13 5.5(5)
O5 C11 C12 N3 4.0(5)
C16 C11 C12 N3 -176.7(3)
C11 C12 C13 C14 -2.6(5)
N3 C12 C13 C14 179.4(3)
C12 C13 C14 C15 -1.0(5)
C12 C13 C14 N4 177.7(3)
C13 C14 C15 C16 1.2(6)
N4 C14 C15 C16 -177.6(3)
C14 C15 C16 C11 2.3(6)
C14 C15 C16 N5 179.2(3)
O5 C11 C16 C15 174.0(3)
C12 C11 C16 C15 -5.4(5)
O5 C11 C16 N5 -2.9(5)
C12 C11 C16 N5 177.8(3)
O12 C17 C18 C19 -179.7(4)
C22 C17 C18 C19 1.1(5)
O12 C17 C18 N6 -1.8(5)
C22 C17 C18 N6 179.1(3)
N6 C18 C19 C20 -178.8(3)
C17 C18 C19 C20 -0.8(5)
C18 C19 C20 C21 -0.5(6)
C18 C19 C20 N7 175.7(3)
C19 C20 C21 C22 1.3(6)
N7 C20 C21 C22 -174.8(3)
C20 C21 C22 C17 -0.9(6)
C20 C21 C22 N8 177.8(3)
O12 C17 C22 C21 -179.4(4)
C18 C17 C22 C21 -0.3(5)
O12 C17 C22 N8 2.0(6)
C18 C17 C22 N8 -178.9(3)
O19 C23 C24 C25 -178.7(4)
C28 C23 C24 C25 2.3(6)
O19 C23 C24 N9 2.3(6)
C28 C23 C24 N9 -176.6(4)
C23 C24 C25 C26 -0.9(6)
N9 C24 C25 C26 178.1(4)
C24 C25 C26 C27 -0.3(6)
C24 C25 C26 N10 179.2(4)
C25 C26 C27 C28 -0.3(6)
N10 C26 C27 C28 -179.8(4)
C26 C27 C28 C23 2.1(6)
C26 C27 C28 N11 -177.6(4)
O19 C23 C28 C27 178.1(4)
C24 C23 C28 C27 -2.9(6)
O19 C23 C28 N11 -2.2(7)
C24 C23 C28 N11 176.7(4)
C6 C5 N1 C4 -76.9(4)
C6 C5 N1 C2 164.4(3)
C6 C5 N1 La1 45.4(4)
C3 C4 N1 C5 162.6(3)
C3 C4 N1 C2 -78.1(4)
C3 C4 N1 La1 40.4(4)
C1 C2 N1 C5 -70.7(4)
C1 C2 N1 C4 170.2(4)
C1 C2 N1 La1 50.0(4)
C5 C6 N2 C10 164.7(3)
C5 C6 N2 C8 -77.1(4)
C5 C6 N2 La1 45.4(4)
C9 C10 N2 C6 -67.1(4)
C9 C10 N2 C8 174.2(3)
C9 C10 N2 La1 53.3(4)
C7 C8 N2 C6 162.4(3)
C7 C8 N2 C10 -78.2(4)
C7 C8 N2 La1 40.8(4)
C13 C12 N3 O7 0.9(5)
C11 C12 N3 O7 -177.1(4)
C13 C12 N3 O6 -178.8(3)
C11 C12 N3 O6 3.2(5)
C13 C14 N4 O8 -7.2(5)
C15 C14 N4 O8 171.6(4)
C13 C14 N4 O9 172.8(4)
C15 C14 N4 O9 -8.4(6)
C15 C16 N5 O10' 141.8(7)
C11 C16 N5 O10' -41.1(8)
C15 C16 N5 O11' -115.8(7)
C11 C16 N5 O11' 61.3(7)
C15 C16 N5 O10 83.1(5)
C11 C16 N5 O10 -99.8(5)
C15 C16 N5 O11 -47.3(6)
C11 C16 N5 O11 129.8(5)
C19 C18 N6 O13' 150.5(9)
C17 C18 N6 O13' -27.7(10)
C19 C18 N6 O13 -166.3(9)
C17 C18 N6 O13 15.6(10)
C19 C18 N6 O14' 28.5(7)
C17 C18 N6 O14' -149.6(6)
C19 C18 N6 O14 -32.9(6)
C17 C18 N6 O14 149.0(5)
C21 C20 N7 O16 0.7(6)
C19 C20 N7 O16 -175.5(4)
C21 C20 N7 O15 -178.6(4)
C19 C20 N7 O15 5.1(5)
C21 C22 N8 O18' -153.0(9)
C17 C22 N8 O18' 25.7(10)
C21 C22 N8 O18 173.7(12)
C17 C22 N8 O18 -7.6(13)
C21 C22 N8 O17' -0.6(14)
C17 C22 N8 O17' 178.2(13)
C21 C22 N8 O17 25.8(16)
C17 C22 N8 O17 -155.5(16)
C25 C24 N9 O20' 56.8(12)
C23 C24 N9 O20' -124.2(11)
C25 C24 N9 O21 143.9(8)
C23 C24 N9 O21 -37.0(9)
C25 C24 N9 O20 -23.3(6)
C23 C24 N9 O20 155.8(5)
C25 C24 N9 O21' -173.5(6)
C23 C24 N9 O21' 5.6(7)
C25 C26 N10 O23 176.9(4)
C27 C26 N10 O23 -3.6(6)
C25 C26 N10 O22 -2.1(6)
C27 C26 N10 O22 177.4(5)
C27 C28 N11 O25 160.1(6)
C23 C28 N11 O25 -19.6(8)
C27 C28 N11 O24 -21.5(7)
C23 C28 N11 O24 158.8(5)
C2 C1 O1 La1 24.6(5)
C4 C3 O2 La1 43.9(4)
C8 C7 O3 La1 44.4(4)
C10 C9 O4 La1 21.3(4)
C12 C11 O5 La1 32.9(6)
C16 C11 O5 La1 -146.3(3)
O7 N3 O6 La1 140.1(3)
C12 N3 O6 La1 -40.3(5)
O10 N5 O10' O11' -136.2(7)
O11 N5 O10' O11' -44.5(7)
C16 N5 O10' O11' 125.8(7)
O10 N5 O11' O10' 37.2(6)
O11 N5 O11' O10' 135.9(6)
C16 N5 O11' O10' -123.8(7)
C11 O5 La1 O1 -162.0(3)
C11 O5 La1 O2W 166.4(4)
C11 O5 La1 O2 98.7(4)
C11 O5 La1 O1W -120.2(4)
C11 O5 La1 O3 -71.1(4)
C11 O5 La1 O4 29.3(3)
C11 O5 La1 O6 -42.2(3)
C11 O5 La1 N1 100.2(4)
C11 O5 La1 N2 6.3(4)
C1 O1 La1 O5 -130.0(3)
C1 O1 La1 O2W -96.9(4)
C1 O1 La1 O2 -44.2(4)
C1 O1 La1 O1W -173.6(4)
C1 O1 La1 O3 117.1(4)
C1 O1 La1 O4 27.8(5)
C1 O1 La1 O6 140.5(3)
C1 O1 La1 N1 0.3(3)
C1 O1 La1 N2 59.1(4)
C3 O2 La1 O5 162.2(3)
C3 O2 La1 O1 27.3(3)
C3 O2 La1 O2W 81.8(3)
C3 O2 La1 O1W 106.5(3)
C3 O2 La1 O3 -47.0(4)
C3 O2 La1 O4 -122.0(3)
C3 O2 La1 O6 -156.9(3)
C3 O2 La1 N1 -16.7(3)
C3 O2 La1 N2 -70.8(3)
C7 O3 La1 O5 103.0(3)
C7 O3 La1 O1 -124.4(3)
C7 O3 La1 O2W -163.9(3)
C7 O3 La1 O2 -43.8(5)
C7 O3 La1 O1W 157.7(3)
C7 O3 La1 O4 24.4(3)
C7 O3 La1 O6 75.1(3)
C7 O3 La1 N1 -71.0(3)
C7 O3 La1 N2 -17.2(3)
C9 O4 La1 O5 -155.9(3)
C9 O4 La1 O1 40.0(4)
C9 O4 La1 O2W 149.8(3)
C9 O4 La1 O2 123.0(3)
C9 O4 La1 O1W -110.2(3)
C9 O4 La1 O3 -38.6(3)
C9 O4 La1 O6 -89.2(3)
C9 O4 La1 N1 63.9(3)
C9 O4 La1 N2 3.6(3)
N3 O6 La1 O5 46.7(3)
N3 O6 La1 O1 175.6(3)
N3 O6 La1 O2W 82.9(3)
N3 O6 La1 O2 0.8(4)
N3 O6 La1 O1W 130.7(3)
N3 O6 La1 O3 -160.5(4)
N3 O6 La1 O4 -34.4(3)
N3 O6 La1 N1 -86.8(4)
N3 O6 La1 N2 -96.8(3)
C5 N1 La1 O5 -135.9(2)
C4 N1 La1 O5 -14.6(3)
C2 N1 La1 O5 104.2(2)
C5 N1 La1 O1 94.4(2)
C4 N1 La1 O1 -144.3(3)
C2 N1 La1 O1 -25.5(2)
C5 N1 La1 O2W 161.7(2)
C4 N1 La1 O2W -77.0(2)
C2 N1 La1 O2W 41.8(2)
C5 N1 La1 O2 -134.3(2)
C4 N1 La1 O2 -13.1(2)
C2 N1 La1 O2 105.8(3)
C5 N1 La1 O1W 102.1(2)
C4 N1 La1 O1W -136.7(2)
C2 N1 La1 O1W -17.9(3)
C5 N1 La1 O3 36.5(2)
C4 N1 La1 O3 157.8(2)
C2 N1 La1 O3 -83.4(2)
C5 N1 La1 O4 -72.5(2)
C4 N1 La1 O4 48.8(2)
C2 N1 La1 O4 167.6(2)
C5 N1 La1 O6 -26.4(3)
C4 N1 La1 O6 94.9(3)
C2 N1 La1 O6 -146.3(2)
C5 N1 La1 N2 -15.4(2)
C4 N1 La1 N2 105.8(2)
C2 N1 La1 N2 -135.4(3)
C6 N2 La1 O5 117.0(2)
C10 N2 La1 O5 -3.2(3)
C8 N2 La1 O5 -122.0(2)
C6 N2 La1 O1 -71.0(2)
C10 N2 La1 O1 168.8(2)
C8 N2 La1 O1 50.0(2)
C6 N2 La1 O2W -20.6(3)
C10 N2 La1 O2W -140.9(2)
C8 N2 La1 O2W 100.4(3)
C6 N2 La1 O2 37.8(2)
C10 N2 La1 O2 -82.5(2)
C8 N2 La1 O2 158.7(2)
C6 N2 La1 O1W -139.8(2)
C10 N2 La1 O1W 100.0(2)
C8 N2 La1 O1W -18.8(3)
C6 N2 La1 O3 -134.1(2)
C10 N2 La1 O3 105.7(2)
C8 N2 La1 O3 -13.1(2)
C6 N2 La1 O4 92.0(2)
C10 N2 La1 O4 -28.2(2)
C8 N2 La1 O4 -147.0(2)
C6 N2 La1 O6 158.9(2)
C10 N2 La1 O6 38.7(2)
C8 N2 La1 O6 -80.1(2)
C6 N2 La1 N1 -14.8(2)
C10 N2 La1 N1 -135.1(2)
C8 N2 La1 N1 106.2(2)
